data_4076942
loop_
_publ_author_name
'Adams, Christopher J.'
'Anderson, Kirsty M.'
'Bartlett, Ian M.'
'Connelly, Neil G.'
'Orpen, A. Guy'
'Paget, Timothy J.'

_publ_section_title
;
 Ligand-Induced and Reductively Induced Alkyne&#x2212;Isocyanide Coupling
 Reactions of [Mo(CNBut)3(PhC&#x22EE;CPh)(\h5-C5Me5)][BF4]
;
_journal_issue 16
_journal_name_full Organometallics
_journal_page_first 3454
_journal_paper_doi 10.1021/om020313y
_journal_volume 21
_journal_year 2002
_chemical_formula_sum 'C39 H55 B2 F8 Mo N3'
_chemical_formula_weight 835.42
_chemical_name_systematic
;
 ?
;
_space_group_IT_number 2
_symmetry_cell_setting triclinic
_symmetry_space_group_name_Hall '-P 1'
_symmetry_space_group_name_H-M 'P -1'
_atom_sites_solution_hydrogens geom
_atom_sites_solution_primary direct
_atom_sites_solution_secondary difmap
_audit_creation_method SHELXL-97
_cell_angle_alpha 84.74(4)
_cell_angle_beta 88.79(3)
_cell_angle_gamma 67.36(3)
_cell_formula_units_Z 2
_cell_length_a 9.822(3)
_cell_length_b 12.528(5)
_cell_length_c 17.506(6)
_cell_measurement_temperature 173(2)
_cell_volume 1979.5(13)
_computing_cell_refinement 'Bruker SMART'
_computing_data_collection 'Bruker SMART'
_computing_data_reduction 'Bruker SHELXTL'
_computing_molecular_graphics 'Bruker SHELXTL'
_computing_publication_material 'Bruker SHELXTL'
_computing_structure_refinement 'SHELXL-97 (Sheldrick, 1997)'
_computing_structure_solution 'SHELXS-97 (Sheldrick, 1990)'
_diffrn_ambient_temperature 173(2)
_diffrn_measured_fraction_theta_full 0.997
_diffrn_measured_fraction_theta_max 0.997
_diffrn_measurement_device_type 'CCD area detector'
_diffrn_measurement_method 'phi and omega scans'
_diffrn_radiation_monochromator graphite
_diffrn_radiation_source 'fine-focus sealed tube'
_diffrn_radiation_type MoK\a
_diffrn_radiation_wavelength 0.71073
_diffrn_reflns_av_R_equivalents 0.0758
_diffrn_reflns_av_sigmaI/netI 0.1112
_diffrn_reflns_limit_h_max 11
_diffrn_reflns_limit_h_min -11
_diffrn_reflns_limit_k_max 14
_diffrn_reflns_limit_k_min -14
_diffrn_reflns_limit_l_max 20
_diffrn_reflns_limit_l_min -20
_diffrn_reflns_number 17306
_diffrn_reflns_theta_full 25.00
_diffrn_reflns_theta_max 25.00
_diffrn_reflns_theta_min 1.77
_diffrn_standards_decay_% none
_exptl_absorpt_coefficient_mu 0.401
_exptl_absorpt_correction_T_max 1.000000
_exptl_absorpt_correction_T_min 0.778229
_exptl_absorpt_correction_type multi-scan
_exptl_absorpt_process_details 'SADABS (Sheldrick, 1996)'
_exptl_crystal_colour yellow
_exptl_crystal_density_diffrn 1.402
_exptl_crystal_density_meas ?
_exptl_crystal_density_method 'not measured'
_exptl_crystal_description plate
_exptl_crystal_F_000 868
_exptl_crystal_size_max 0.4
_exptl_crystal_size_mid 0.2
_exptl_crystal_size_min 0.1
_refine_diff_density_max 0.710
_refine_diff_density_min -0.660
_refine_diff_density_rms 0.082
_refine_ls_extinction_method none
_refine_ls_goodness_of_fit_ref 0.923
_refine_ls_hydrogen_treatment mixed
_refine_ls_matrix_type full
_refine_ls_number_parameters 560
_refine_ls_number_reflns 6939
_refine_ls_number_restraints 36
_refine_ls_restrained_S_all 0.921
_refine_ls_R_factor_all 0.0967
_refine_ls_R_factor_gt 0.0524
_refine_ls_shift/su_max 0.287
_refine_ls_shift/su_mean 0.006
_refine_ls_structure_factor_coef Fsqd
_refine_ls_weighting_details 'calc w=1/[\s^2^(Fo^2^)+(0.0561P)^2^+0.0000P] where P=(Fo^2^+2Fc^2^)/3'
_refine_ls_weighting_scheme calc
_refine_ls_wR_factor_gt 0.1023
_refine_ls_wR_factor_ref 0.1169
_reflns_number_gt 4590
_reflns_number_total 6939
_reflns_threshold_expression >2sigma(I)
_cod_data_source_file om020313y.cif
_cod_data_source_block 7
_cod_depositor_comments
;
The following automatic conversions were performed:

'_symmetry_cell_setting' value 'Triclinic' changed to 'triclinic'
according to /home/saulius/struct/CIF-dictionaries/cif_core.dic
dictionary named 'cif_core.dic' version 2.4.1 from 2010-06-29.

Automatic conversion script
Id: cif_fix_values 1715 2011-07-08 13:25:40Z adriana 

The following automatic conversions were performed:

'_exptl_crystal_density_meas' value 'not measured' was changed to '?'
- the value is perceived as not measured.

Automatic conversion script
Id: cif_fix_values 3008 2015-01-20 13:52:24Z robertas 
;
_cod_original_cell_volume 1979.5(12)
_cod_original_sg_symbol_H-M P-1
_cod_database_code 4076942

loop_
_symmetry_equiv_pos_as_xyz
'x, y, z'
'-x, -y, -z'

loop_
_atom_site_label
_atom_site_type_symbol
_atom_site_fract_x
_atom_site_fract_y
_atom_site_fract_z
_atom_site_U_iso_or_equiv
_atom_site_adp_type
_atom_site_occupancy
_atom_site_symmetry_multiplicity
_atom_site_calc_flag
_atom_site_refinement_flags
_atom_site_disorder_assembly
_atom_site_disorder_group
Mo1 Mo -0.22406(5) 0.33039(4) -0.24067(2) 0.02376(13) Uani 1 1 d . . .
N1 N -0.1384(5) 0.2530(4) -0.1211(2) 0.0276(9) Uani 1 1 d . . .
N2 N -0.0205(4) 0.2482(3) -0.3861(2) 0.0281(9) Uani 1 1 d . . .
H2 H -0.090(5) 0.256(4) -0.410(3) 0.030(15) Uiso 1 1 d . . .
N3 N -0.2401(4) 0.0811(3) -0.2641(2) 0.0296(9) Uani 1 1 d . . .
C1 C -0.4794(5) 0.4004(4) -0.2484(2) 0.0258(11) Uani 1 1 d . . .
C2 C -0.4243(5) 0.3873(4) -0.3252(2) 0.0288(11) Uani 1 1 d . . .
C3 C -0.3560(5) 0.4678(4) -0.3422(3) 0.0293(11) Uani 1 1 d . . .
C4 C -0.3668(5) 0.5294(4) -0.2769(3) 0.0285(11) Uani 1 1 d . . .
C5 C -0.4480(5) 0.4904(4) -0.2201(2) 0.0253(10) Uani 1 1 d . . .
C6 C -0.5744(5) 0.3408(4) -0.2112(3) 0.0347(12) Uani 1 1 d . . .
H6A H -0.6712 0.3715 -0.2369 0.052 Uiso 1 1 calc R . .
H6B H -0.5866 0.3552 -0.1569 0.052 Uiso 1 1 calc R . .
H6C H -0.5270 0.2571 -0.2156 0.052 Uiso 1 1 calc R . .
C7 C -0.4587(5) 0.3194(4) -0.3813(3) 0.0374(12) Uani 1 1 d . . .
H7A H -0.5434 0.3705 -0.4133 0.056 Uiso 1 1 calc R . .
H7B H -0.4823 0.2571 -0.3539 0.056 Uiso 1 1 calc R . .
H7C H -0.3730 0.2857 -0.4138 0.056 Uiso 1 1 calc R . .
C8 C -0.3003(5) 0.4957(4) -0.4191(3) 0.0363(12) Uani 1 1 d . . .
H8A H -0.3692 0.5711 -0.4419 0.054 Uiso 1 1 calc R . .
H8B H -0.2923 0.4354 -0.4528 0.054 Uiso 1 1 calc R . .
H8C H -0.2030 0.4988 -0.4125 0.054 Uiso 1 1 calc R . .
C9 C -0.3274(5) 0.6325(4) -0.2735(3) 0.0392(13) Uani 1 1 d . . .
H9A H -0.4110 0.7030 -0.2922 0.059 Uiso 1 1 calc R . .
H9B H -0.2416 0.6240 -0.3057 0.059 Uiso 1 1 calc R . .
H9C H -0.3035 0.6384 -0.2204 0.059 Uiso 1 1 calc R . .
C10 C -0.5075(5) 0.5514(4) -0.1498(3) 0.0355(12) Uani 1 1 d . . .
H10A H -0.5776 0.6306 -0.1649 0.053 Uiso 1 1 calc R . .
H10B H -0.4261 0.5546 -0.1199 0.053 Uiso 1 1 calc R . .
H10C H -0.5578 0.5092 -0.1186 0.053 Uiso 1 1 calc R . .
C11 C -0.1096(5) 0.3545(4) -0.1367(3) 0.0272(11) Uani 1 1 d . . .
C12 C -0.2005(5) 0.2216(4) -0.0469(3) 0.0317(11) Uani 1 1 d . . .
C13 C -0.2492(6) 0.1244(4) -0.0630(3) 0.0376(12) Uani 1 1 d . . .
H13A H -0.3346 0.1553 -0.0981 0.056 Uiso 1 1 calc R . .
H13B H -0.2761 0.0918 -0.0148 0.056 Uiso 1 1 calc R . .
H13C H -0.1681 0.0636 -0.0865 0.056 Uiso 1 1 calc R . .
C14 C -0.3297(6) 0.3251(4) -0.0220(3) 0.0450(14) Uani 1 1 d . . .
H14A H -0.2952 0.3854 -0.0099 0.068 Uiso 1 1 calc R . .
H14B H -0.3740 0.3009 0.0235 0.068 Uiso 1 1 calc R . .
H14C H -0.4035 0.3559 -0.0637 0.068 Uiso 1 1 calc R . .
C15 C -0.0755(6) 0.1784(5) 0.0125(3) 0.0474(14) Uani 1 1 d . . .
H15A H -0.0427 0.2413 0.0205 0.071 Uiso 1 1 calc R . .
H15B H 0.0071 0.1127 -0.0057 0.071 Uiso 1 1 calc R . .
H15C H -0.1105 0.1535 0.0611 0.071 Uiso 1 1 calc R . .
C16 C -0.0274(5) 0.3599(4) -0.2024(2) 0.0264(11) Uani 1 1 d . . .
C17 C 0.0180(5) 0.4598(4) -0.2214(3) 0.0269(11) Uani 1 1 d . . .
C18 C 0.0523(5) 0.4884(4) -0.2966(3) 0.0358(12) Uani 1 1 d . . .
H18A H 0.0353 0.4496 -0.3372 0.043 Uiso 1 1 calc R . .
C19 C 0.1102(6) 0.5720(4) -0.3126(3) 0.0443(14) Uani 1 1 d . . .
H19A H 0.1333 0.5903 -0.3638 0.053 Uiso 1 1 calc R . .
C20 C 0.1349(6) 0.6297(4) -0.2532(3) 0.0480(15) Uani 1 1 d . . .
H20A H 0.1764 0.6864 -0.2635 0.058 Uiso 1 1 calc R . .
C21 C 0.0981(6) 0.6033(4) -0.1791(3) 0.0425(14) Uani 1 1 d . . .
H21A H 0.1125 0.6440 -0.1388 0.051 Uiso 1 1 calc R . .
C22 C 0.0411(5) 0.5190(4) -0.1627(3) 0.0337(12) Uani 1 1 d . . .
H22A H 0.0177 0.5014 -0.1114 0.040 Uiso 1 1 calc R . .
C23 C 0.0226(5) 0.2561(4) -0.2456(2) 0.0236(10) Uani 1 1 d . . .
C24 C 0.1334(5) 0.1416(4) -0.2117(2) 0.0258(10) Uani 1 1 d . . .
C25 C 0.1484(5) 0.0363(4) -0.2384(3) 0.0330(12) Uani 1 1 d . . .
H25A H 0.0836 0.0350 -0.2775 0.040 Uiso 1 1 calc R . .
C26 C 0.2579(6) -0.0673(4) -0.2080(3) 0.0387(13) Uani 1 1 d . . .
H26A H 0.2692 -0.1386 -0.2273 0.046 Uiso 1 1 calc R . .
C27 C 0.3499(5) -0.0657(4) -0.1498(3) 0.0398(13) Uani 1 1 d . . .
H27A H 0.4244 -0.1362 -0.1290 0.048 Uiso 1 1 calc R . .
C28 C 0.3340(5) 0.0384(4) -0.1216(3) 0.0388(13) Uani 1 1 d . . .
H28A H 0.3967 0.0389 -0.0812 0.047 Uiso 1 1 calc R . .
C29 C 0.2265(5) 0.1413(4) -0.1524(3) 0.0310(11) Uani 1 1 d . . .
H29A H 0.2160 0.2124 -0.1330 0.037 Uiso 1 1 calc R . .
C30 C -0.0556(5) 0.2781(3) -0.3166(2) 0.0255(10) Uani 1 1 d . . .
C31 C 0.1221(5) 0.2096(4) -0.4291(3) 0.0317(11) Uani 1 1 d . . .
C32 C 0.0927(6) 0.2953(5) -0.5007(3) 0.0510(15) Uani 1 1 d . . .
H32A H 0.0096 0.2938 -0.5300 0.077 Uiso 1 1 calc R . .
H32B H 0.1807 0.2733 -0.5326 0.077 Uiso 1 1 calc R . .
H32C H 0.0688 0.3737 -0.4854 0.077 Uiso 1 1 calc R . .
C33 C 0.1521(6) 0.0885(4) -0.4524(3) 0.0460(14) Uani 1 1 d . . .
H33A H 0.1682 0.0341 -0.4063 0.069 Uiso 1 1 calc R . .
H33B H 0.2401 0.0633 -0.4843 0.069 Uiso 1 1 calc R . .
H33C H 0.0672 0.0900 -0.4816 0.069 Uiso 1 1 calc R . .
C34 C 0.2489(6) 0.2108(5) -0.3822(3) 0.0448(14) Uani 1 1 d . . .
H34A H 0.2663 0.1551 -0.3368 0.067 Uiso 1 1 calc R . .
H34B H 0.2246 0.2888 -0.3661 0.067 Uiso 1 1 calc R . .
H34C H 0.3380 0.1892 -0.4133 0.067 Uiso 1 1 calc R . .
C35 C -0.2345(5) 0.1700(4) -0.2554(2) 0.0271(11) Uani 1 1 d . . .
C36 C -0.2420(6) -0.0326(4) -0.2767(3) 0.0390(13) Uani 1 1 d . . .
C37 C -0.2161(8) -0.1032(5) -0.1993(3) 0.0639(19) Uani 1 1 d . . .
H37A H -0.2930 -0.0621 -0.1638 0.096 Uiso 1 1 calc R . .
H37B H -0.1193 -0.1138 -0.1786 0.096 Uiso 1 1 calc R . .
H37C H -0.2191 -0.1793 -0.2053 0.096 Uiso 1 1 calc R . .
C38 C -0.3953(7) -0.0105(5) -0.3097(4) 0.073(2) Uani 1 1 d . . .
H38A H -0.4709 0.0276 -0.2727 0.109 Uiso 1 1 calc R . .
H38B H -0.4005 -0.0846 -0.3195 0.109 Uiso 1 1 calc R . .
H38C H -0.4122 0.0397 -0.3577 0.109 Uiso 1 1 calc R . .
C39 C -0.1226(7) -0.0860(5) -0.3332(3) 0.0637(18) Uani 1 1 d . . .
H39A H -0.1335 -0.0301 -0.3780 0.096 Uiso 1 1 calc R . .
H39B H -0.1308 -0.1560 -0.3496 0.096 Uiso 1 1 calc R . .
H39C H -0.0258 -0.1065 -0.3089 0.096 Uiso 1 1 calc R . .
B1 B -0.6988(8) 0.7635(6) -0.4312(4) 0.0426(15) Uani 1 1 d . . .
F1 F -0.7627(4) 0.8131(3) -0.36661(18) 0.0724(11) Uani 1 1 d . A .
F2 F -0.5784(4) 0.7913(3) -0.4510(2) 0.0651(13) Uani 0.948(7) 1 d P A 1
F3 F -0.6539(4) 0.6444(3) -0.4207(2) 0.0671(14) Uani 0.948(7) 1 d P A 1
F4 F -0.8004(4) 0.8027(4) -0.4908(2) 0.0708(14) Uani 0.948(7) 1 d P A 1
F2' F -0.604(10) 0.717(8) -0.395(5) 0.09(3) Uani 0.052(7) 1 d PU A 2
F3' F -0.778(6) 0.705(5) -0.474(3) 0.033(17) Uani 0.052(7) 1 d PU A 2
F4' F -0.696(10) 0.849(7) -0.489(4) 0.08(3) Uani 0.052(7) 1 d PU A 2
B2 B -0.2695(7) 0.6763(5) -0.0170(3) 0.0390(15) Uani 1 1 d . . .
F5 F -0.1348(4) 0.6739(3) 0.0021(2) 0.0755(11) Uani 1 1 d . B .
F6 F -0.3036(8) 0.7080(8) -0.0927(2) 0.083(2) Uani 0.883(16) 1 d P B 1
F7 F -0.2704(9) 0.5648(5) -0.0009(5) 0.097(3) Uani 0.883(16) 1 d P B 1
F8 F -0.3741(5) 0.7512(6) 0.0251(5) 0.087(2) Uani 0.883(16) 1 d P B 1
F6' F -0.360(5) 0.787(3) -0.023(3) 0.072(14) Uani 0.117(16) 1 d PU B 2
F7' F -0.249(4) 0.634(4) -0.084(2) 0.056(12) Uani 0.117(16) 1 d PU B 2
F8' F -0.312(4) 0.613(4) 0.027(2) 0.059(12) Uani 0.117(16) 1 d PU B 2
H3 H -0.163(5) 0.421(4) -0.106(2) 0.037(13) Uiso 1 1 d . . .
H1 H -0.070(4) 0.202(3) -0.130(2) 0.000(11) Uiso 1 1 d . . .

loop_
_atom_site_aniso_label
_atom_site_aniso_U_11
_atom_site_aniso_U_22
_atom_site_aniso_U_33
_atom_site_aniso_U_23
_atom_site_aniso_U_13
_atom_site_aniso_U_12
Mo1 0.0248(2) 0.0197(2) 0.0251(2) 0.00010(15) -0.00483(16) -0.00703(16)
N1 0.025(2) 0.024(2) 0.029(2) -0.0027(18) 0.0013(19) -0.004(2)
N2 0.021(2) 0.035(2) 0.026(2) -0.0034(18) -0.0064(19) -0.0083(19)
N3 0.030(2) 0.024(2) 0.034(2) -0.0025(18) -0.0038(18) -0.0097(18)
C1 0.017(2) 0.025(2) 0.029(3) -0.001(2) -0.007(2) -0.002(2)
C2 0.025(3) 0.027(2) 0.028(3) 0.000(2) -0.009(2) -0.003(2)
C3 0.023(3) 0.027(3) 0.032(3) 0.009(2) -0.010(2) -0.005(2)
C4 0.023(3) 0.019(2) 0.035(3) 0.006(2) -0.011(2) 0.000(2)
C5 0.020(2) 0.019(2) 0.032(3) 0.000(2) -0.008(2) -0.0023(19)
C6 0.029(3) 0.033(3) 0.040(3) -0.001(2) -0.003(2) -0.009(2)
C7 0.034(3) 0.042(3) 0.036(3) -0.006(2) -0.007(2) -0.014(2)
C8 0.033(3) 0.032(3) 0.037(3) 0.010(2) -0.004(2) -0.008(2)
C9 0.036(3) 0.019(2) 0.058(3) 0.003(2) -0.010(3) -0.006(2)
C10 0.028(3) 0.034(3) 0.038(3) -0.007(2) -0.002(2) -0.003(2)
C11 0.026(3) 0.026(3) 0.026(3) -0.002(2) -0.008(2) -0.006(2)
C12 0.030(3) 0.035(3) 0.028(3) 0.003(2) -0.001(2) -0.011(2)
C13 0.048(3) 0.036(3) 0.030(3) 0.003(2) 0.006(2) -0.020(3)
C14 0.050(4) 0.043(3) 0.039(3) -0.006(3) 0.012(3) -0.015(3)
C15 0.050(4) 0.065(4) 0.028(3) 0.010(3) -0.005(3) -0.025(3)
C16 0.028(3) 0.022(2) 0.025(2) -0.001(2) -0.009(2) -0.005(2)
C17 0.023(3) 0.023(2) 0.031(3) 0.002(2) -0.005(2) -0.006(2)
C18 0.038(3) 0.035(3) 0.034(3) 0.006(2) -0.014(2) -0.015(2)
C19 0.048(4) 0.041(3) 0.045(3) 0.021(3) -0.019(3) -0.023(3)
C20 0.042(3) 0.025(3) 0.074(4) 0.013(3) -0.018(3) -0.013(3)
C21 0.042(3) 0.025(3) 0.062(4) -0.004(3) -0.014(3) -0.014(2)
C22 0.032(3) 0.026(3) 0.043(3) -0.008(2) -0.004(2) -0.010(2)
C23 0.025(3) 0.025(2) 0.023(2) 0.000(2) -0.004(2) -0.012(2)
C24 0.023(3) 0.025(2) 0.025(2) 0.000(2) -0.002(2) -0.004(2)
C25 0.040(3) 0.031(3) 0.029(3) 0.001(2) -0.006(2) -0.015(2)
C26 0.045(3) 0.024(3) 0.039(3) 0.002(2) 0.003(3) -0.005(2)
C27 0.035(3) 0.037(3) 0.036(3) 0.011(2) -0.005(2) -0.004(2)
C28 0.036(3) 0.046(3) 0.030(3) 0.008(2) -0.014(2) -0.013(3)
C29 0.032(3) 0.029(3) 0.029(3) -0.002(2) -0.002(2) -0.009(2)
C30 0.030(3) 0.018(2) 0.027(3) 0.005(2) -0.005(2) -0.010(2)
C31 0.031(3) 0.037(3) 0.027(3) -0.003(2) -0.001(2) -0.013(2)
C32 0.058(4) 0.054(4) 0.036(3) 0.009(3) 0.004(3) -0.019(3)
C33 0.039(3) 0.047(3) 0.045(3) -0.015(3) 0.009(3) -0.008(3)
C34 0.031(3) 0.067(4) 0.036(3) -0.003(3) 0.001(2) -0.019(3)
C35 0.020(3) 0.030(3) 0.026(2) 0.002(2) 0.001(2) -0.004(2)
C36 0.043(3) 0.023(3) 0.051(3) -0.002(2) -0.010(3) -0.011(2)
C37 0.098(5) 0.031(3) 0.067(4) 0.006(3) -0.011(4) -0.031(3)
C38 0.058(4) 0.046(4) 0.122(6) -0.016(4) -0.028(4) -0.025(3)
C39 0.076(5) 0.045(3) 0.067(4) -0.023(3) 0.011(4) -0.017(3)
B1 0.043(4) 0.044(4) 0.040(4) -0.012(3) 0.004(3) -0.014(3)
F1 0.101(3) 0.060(2) 0.055(2) -0.0164(18) 0.026(2) -0.028(2)
F2 0.057(3) 0.075(3) 0.074(3) -0.016(2) 0.004(2) -0.035(2)
F3 0.064(3) 0.041(2) 0.087(3) -0.0073(19) 0.018(2) -0.0104(19)
F4 0.043(2) 0.085(3) 0.068(3) -0.015(2) -0.0217(19) -0.004(2)
F2' 0.09(3) 0.10(3) 0.09(3) -0.008(11) 0.000(10) -0.031(15)
F3' 0.033(19) 0.035(19) 0.035(19) -0.007(10) 0.002(9) -0.015(11)
F4' 0.08(3) 0.08(3) 0.08(3) -0.008(10) 0.007(10) -0.030(14)
B2 0.041(4) 0.047(4) 0.034(3) -0.005(3) -0.006(3) -0.022(3)
F5 0.061(2) 0.078(2) 0.101(3) -0.010(2) -0.018(2) -0.040(2)
F6 0.115(5) 0.101(6) 0.040(2) 0.014(3) -0.021(3) -0.052(5)
F7 0.113(5) 0.047(3) 0.139(6) 0.025(4) -0.066(4) -0.045(3)
F8 0.074(3) 0.114(5) 0.092(5) -0.061(4) 0.031(3) -0.047(3)
F6' 0.070(16) 0.066(15) 0.062(16) -0.008(9) -0.005(9) -0.007(9)
F7' 0.055(14) 0.056(15) 0.056(14) -0.017(9) -0.006(8) -0.019(10)
F8' 0.057(14) 0.065(16) 0.062(15) 0.007(9) 0.011(9) -0.032(10)

loop_
_atom_type_symbol
_atom_type_description
_atom_type_scat_dispersion_real
_atom_type_scat_dispersion_imag
_atom_type_scat_source
C C 0.0033 0.0016 'International Tables Vol C Tables 4.2.6.8 and 6.1.1.4'
H H 0.0000 0.0000 'International Tables Vol C Tables 4.2.6.8 and 6.1.1.4'
B B 0.0013 0.0007 'International Tables Vol C Tables 4.2.6.8 and 6.1.1.4'
N N 0.0061 0.0033 'International Tables Vol C Tables 4.2.6.8 and 6.1.1.4'
F F 0.0171 0.0103 'International Tables Vol C Tables 4.2.6.8 and 6.1.1.4'
Mo Mo -1.6832 0.6857 'International Tables Vol C Tables 4.2.6.8 and 6.1.1.4'

loop_
_geom_angle_atom_site_label_1
_geom_angle_atom_site_label_2
_geom_angle_atom_site_label_3
_geom_angle
C30 Mo1 C35 83.42(17)
C30 Mo1 C16 68.12(17)
C35 Mo1 C16 126.43(16)
C30 Mo1 C23 38.49(16)
C35 Mo1 C23 92.07(16)
C16 Mo1 C23 38.57(15)
C30 Mo1 N1 109.56(16)
C35 Mo1 N1 85.89(16)
C16 Mo1 N1 64.38(15)
C23 Mo1 N1 72.89(15)
C30 Mo1 C11 102.03(18)
C35 Mo1 C11 120.86(16)
C16 Mo1 C11 36.39(16)
C23 Mo1 C11 65.53(17)
N1 Mo1 C11 36.28(15)
C30 Mo1 C1 135.69(17)
C35 Mo1 C1 84.63(16)
C16 Mo1 C1 146.46(16)
C23 Mo1 C1 173.88(16)
N1 Mo1 C1 111.92(16)
C11 Mo1 C1 120.60(17)
C30 Mo1 C2 99.67(17)
C35 Mo1 C2 79.18(16)
C16 Mo1 C2 147.43(16)
C23 Mo1 C2 138.16(16)
N1 Mo1 C2 145.32(16)
C11 Mo1 C2 151.87(17)
C1 Mo1 C2 36.08(15)
C30 Mo1 C3 85.43(16)
C35 Mo1 C3 109.27(16)
C16 Mo1 C3 112.34(15)
C23 Mo1 C3 117.72(16)
N1 Mo1 C3 160.19(16)
C11 Mo1 C3 129.79(16)
C1 Mo1 C3 58.96(16)
C2 Mo1 C3 35.12(15)
C30 Mo1 C4 106.97(16)
C35 Mo1 C4 137.30(16)
C16 Mo1 C4 95.12(16)
C23 Mo1 C4 122.16(16)
N1 Mo1 C4 125.75(16)
C11 Mo1 C4 97.86(16)
C1 Mo1 C4 58.66(16)
C2 Mo1 C4 58.42(16)
C3 Mo1 C4 34.71(16)
C30 Mo1 C5 141.14(15)
C35 Mo1 C5 118.45(16)
C16 Mo1 C5 111.74(16)
C23 Mo1 C5 149.29(16)
N1 Mo1 C5 104.04(16)
C11 Mo1 C5 93.52(16)
C1 Mo1 C5 34.85(14)
C2 Mo1 C5 58.44(15)
C3 Mo1 C5 57.89(16)
C4 Mo1 C5 34.94(15)
C11 N1 C12 124.3(4)
C11 N1 Mo1 72.0(2)
C12 N1 Mo1 137.1(3)
C30 N2 C31 133.5(4)
C35 N3 C36 177.8(5)
C5 C1 C2 107.7(4)
C5 C1 C6 126.7(4)
C2 C1 C6 124.8(4)
C5 C1 Mo1 75.2(3)
C2 C1 Mo1 72.3(2)
C6 C1 Mo1 125.6(3)
C3 C2 C1 107.8(4)
C3 C2 C7 125.6(4)
C1 C2 C7 125.6(4)
C3 C2 Mo1 74.1(2)
C1 C2 Mo1 71.6(2)
C7 C2 Mo1 128.9(3)
C4 C3 C2 108.2(4)
C4 C3 C8 124.9(4)
C2 C3 C8 126.4(4)
C4 C3 Mo1 72.8(2)
C2 C3 Mo1 70.8(2)
C8 C3 Mo1 128.5(3)
C3 C4 C5 108.0(4)
C3 C4 C9 125.8(4)
C5 C4 C9 125.2(4)
C3 C4 Mo1 72.5(2)
C5 C4 Mo1 72.9(2)
C9 C4 Mo1 129.3(3)
C1 C5 C4 108.2(4)
C1 C5 C10 127.8(4)
C4 C5 C10 123.3(4)
C1 C5 Mo1 70.0(2)
C4 C5 Mo1 72.1(2)
C10 C5 Mo1 131.3(3)
C16 C11 N1 116.6(4)
C16 C11 Mo1 70.5(3)
N1 C11 Mo1 71.7(3)
N1 C12 C14 110.9(4)
N1 C12 C13 105.7(4)
C14 C12 C13 110.8(4)
N1 C12 C15 107.1(4)
C14 C12 C15 111.5(4)
C13 C12 C15 110.7(4)
C11 C16 C23 115.6(4)
C11 C16 C17 121.0(4)
C23 C16 C17 123.0(4)
C11 C16 Mo1 73.1(3)
C23 C16 Mo1 71.1(2)
C17 C16 Mo1 130.4(3)
C22 C17 C18 118.8(4)
C22 C17 C16 119.6(4)
C18 C17 C16 121.3(4)
C19 C18 C17 121.1(5)
C18 C19 C20 119.7(5)
C21 C20 C19 119.3(5)
C22 C21 C20 121.2(5)
C21 C22 C17 119.9(5)
C30 C23 C16 111.5(4)
C30 C23 C24 127.0(4)
C16 C23 C24 121.3(4)
C30 C23 Mo1 63.2(2)
C16 C23 Mo1 70.3(2)
C24 C23 Mo1 130.4(3)
C25 C24 C29 118.9(4)
C25 C24 C23 122.4(4)
C29 C24 C23 118.7(4)
C24 C25 C26 120.5(4)
C27 C26 C25 119.8(5)
C26 C27 C28 120.3(4)
C29 C28 C27 120.0(4)
C28 C29 C24 120.6(5)
N2 C30 C23 135.0(4)
N2 C30 Mo1 144.6(4)
C23 C30 Mo1 78.3(3)
N2 C31 C34 112.3(4)
N2 C31 C33 107.5(4)
C34 C31 C33 111.3(4)
N2 C31 C32 105.1(4)
C34 C31 C32 110.8(4)
C33 C31 C32 109.7(4)
N3 C35 Mo1 179.6(4)
N3 C36 C39 107.0(4)
N3 C36 C37 107.2(4)
C39 C36 C37 112.9(5)
N3 C36 C38 107.0(4)
C39 C36 C38 111.3(5)
C37 C36 C38 111.0(5)
F2' B1 F1 86(5)
F2' B1 F4 165(5)
F1 B1 F4 109.4(5)
F2' B1 F3 63(5)
F1 B1 F3 110.7(5)
F4 B1 F3 107.6(5)
F2' B1 F2 66(5)
F1 B1 F2 110.8(5)
F4 B1 F2 109.1(5)
F3 B1 F2 109.2(5)
F2' B1 F4' 120(6)
F1 B1 F4' 111(3)
F4 B1 F4' 58(4)
F3 B1 F4' 139(3)
F2 B1 F4' 54(4)
F2' B1 F3' 123(6)
F1 B1 F3' 117.8(19)
F4 B1 F3' 47(2)
F3 B1 F3' 61(2)
F2 B1 F3' 130.7(19)
F4' B1 F3' 100(4)
B1 F1 F2' 40(3)
B1 F2' F1 55(4)
F8' B2 F7' 108(2)
F8' B2 F6' 114(3)
F7' B2 F6' 111(2)
F8' B2 F8 76(2)
F7' B2 F8 141.7(18)
F6' B2 F8 42(2)
F8' B2 F6 128(2)
F7' B2 F6 37.9(19)
F6' B2 F6 73.1(19)
F8 B2 F6 109.1(6)
F8' B2 F5 114(2)
F7' B2 F5 103.9(15)
F6' B2 F5 106.0(19)
F8 B2 F5 109.4(5)
F6 B2 F5 112.8(5)
F8' B2 F7 34(2)
F7' B2 F7 76.4(19)
F6' B2 F7 141(2)
F8 B2 F7 109.1(6)
F6 B2 F7 107.3(5)
F5 B2 F7 109.1(5)

loop_
_geom_bond_atom_site_label_1
_geom_bond_atom_site_label_2
_geom_bond_distance
Mo1 C30 2.042(5)
Mo1 C35 2.091(5)
Mo1 C16 2.228(4)
Mo1 C23 2.239(5)
Mo1 N1 2.259(4)
Mo1 C11 2.263(4)
Mo1 C1 2.319(4)
Mo1 C2 2.328(4)
Mo1 C3 2.371(4)
Mo1 C4 2.375(4)
Mo1 C5 2.386(4)
N1 C11 1.408(6)
N1 C12 1.508(6)
N2 C30 1.305(6)
N2 C31 1.504(6)
N3 C35 1.159(5)
N3 C36 1.469(6)
C1 C5 1.410(6)
C1 C2 1.439(6)
C1 C6 1.507(6)
C2 C3 1.418(6)
C2 C7 1.479(6)
C3 C4 1.416(6)
C3 C8 1.504(6)
C4 C5 1.429(6)
C4 C9 1.492(6)
C5 C10 1.495(6)
C11 C16 1.403(6)
C12 C14 1.515(7)
C12 C13 1.518(6)
C12 C15 1.523(6)
C16 C23 1.475(6)
C16 C17 1.492(6)
C17 C22 1.392(6)
C17 C18 1.400(6)
C18 C19 1.377(6)
C19 C20 1.394(7)
C20 C21 1.384(7)
C21 C22 1.379(6)
C23 C30 1.423(6)
C23 C24 1.505(6)
C24 C25 1.392(6)
C24 C29 1.398(6)
C25 C26 1.395(6)
C26 C27 1.383(7)
C27 C28 1.388(7)
C28 C29 1.384(6)
C31 C34 1.512(6)
C31 C33 1.523(6)
C31 C32 1.529(6)
C36 C39 1.507(7)
C36 C37 1.519(7)
C36 C38 1.537(7)
B1 F2' 1.07(9)
B1 F1 1.363(7)
B1 F4 1.377(7)
B1 F3 1.378(7)
B1 F2 1.386(7)
B1 F4' 1.42(7)
B1 F3' 1.50(5)
F1 F2' 1.67(9)
B2 F8' 1.24(4)
B2 F7' 1.32(3)
B2 F6' 1.32(3)
B2 F8 1.354(8)
B2 F6 1.359(7)
B2 F5 1.360(7)
B2 F7 1.403(8)

loop_
_geom_torsion_atom_site_label_1
_geom_torsion_atom_site_label_2
_geom_torsion_atom_site_label_3
_geom_torsion_atom_site_label_4
_geom_torsion
Mo1 C30 C23 C16 -52.8(3)
C24 C23 C16 C17 107.5(5)
